data_7207026
loop_
_publ_author_name
'Sun, Lin'
'Ma, Li'
'Cai, Jin-Biao'
'Liang, Li'
'Deng, Hong'

_publ_section_title
;
 Novel tetrazole-based metal--organic frameworks constructed from in situ
 synthesize bifunctional ligands: syntheses, structure and luminescent
 properties
;
_journal_issue 3
_journal_name_full CrystEngComm
_journal_page_first 890
_journal_paper_doi 10.1039/c1ce05829k
_journal_volume 14
_journal_year 2012
_chemical_formula_moiety '2(C8 H7 N5 O2 Zn), 4(H O0.50)'
_chemical_formula_sum 'C16 H20 N10 O7 Zn2'
_chemical_formula_weight 595.20
_chemical_name_systematic
;
?
;
_space_group_IT_number 15
_symmetry_cell_setting monoclinic
_symmetry_space_group_name_Hall '-C 2yc'
_symmetry_space_group_name_H-M 'C 1 2/c 1'
_atom_sites_solution_hydrogens geom
_atom_sites_solution_primary direct
_atom_sites_solution_secondary difmap
_audit_creation_method SHELXL-97
_cell_angle_alpha 90.00
_cell_angle_beta 119.087(2)
_cell_angle_gamma 90.00
_cell_formula_units_Z 4
_cell_length_a 16.896(3)
_cell_length_b 16.987(3)
_cell_length_c 9.7748(19)
_cell_measurement_reflns_used 2210
_cell_measurement_temperature 296(2)
_cell_measurement_theta_max 25.20
_cell_measurement_theta_min 1.83
_cell_volume 2451.7(8)
_computing_cell_refinement 'Apex2 (Bruker, 2005)'
_computing_data_collection 'Apex2 (Bruker, 2005)'
_computing_data_reduction 'Apex2 (Bruker, 2005)'
_computing_molecular_graphics 'SHELXTL 6.12'
_computing_publication_material 'SHELXTL 6.12'
_computing_structure_refinement 'SHELXTL 6.12'
_computing_structure_solution 'SHELXTL 6.12 (Bruker, 2000-2003)'
_diffrn_ambient_temperature 296(2)
_diffrn_measured_fraction_theta_full 1.000
_diffrn_measured_fraction_theta_max 1.000
_diffrn_measurement_device_type 'Bruker AXS SMART APEX CCD diffractometer'
_diffrn_measurement_method '\w scans'
_diffrn_radiation_monochromator graphite
_diffrn_radiation_source 'fine-focus sealed tube'
_diffrn_radiation_type MoK\a
_diffrn_radiation_wavelength 0.71073
_diffrn_reflns_av_R_equivalents 0.0242
_diffrn_reflns_av_sigmaI/netI 0.0280
_diffrn_reflns_limit_h_max 12
_diffrn_reflns_limit_h_min -20
_diffrn_reflns_limit_k_max 20
_diffrn_reflns_limit_k_min -20
_diffrn_reflns_limit_l_max 11
_diffrn_reflns_limit_l_min -9
_diffrn_reflns_number 6194
_diffrn_reflns_theta_full 25.20
_diffrn_reflns_theta_max 25.20
_diffrn_reflns_theta_min 1.83
_diffrn_standards_number 0
_exptl_absorpt_coefficient_mu 2.013
_exptl_absorpt_correction_T_max 0.617
_exptl_absorpt_correction_T_min 0.575
_exptl_absorpt_correction_type multi-scan
_exptl_absorpt_process_details 'Apex2 (Bruker, 2005)'
_exptl_crystal_colour colorless
_exptl_crystal_density_diffrn 1.612
_exptl_crystal_density_method 'not measured'
_exptl_crystal_description block
_exptl_crystal_F_000 1208
_exptl_crystal_size_max 0.28
_exptl_crystal_size_mid 0.26
_exptl_crystal_size_min 0.24
_refine_diff_density_max 0.686
_refine_diff_density_min -0.418
_refine_diff_density_rms 0.092
_refine_ls_extinction_method none
_refine_ls_goodness_of_fit_ref 1.117
_refine_ls_hydrogen_treatment constr
_refine_ls_matrix_type full
_refine_ls_number_parameters 164
_refine_ls_number_reflns 2209
_refine_ls_number_restraints 0
_refine_ls_restrained_S_all 1.117
_refine_ls_R_factor_all 0.0454
_refine_ls_R_factor_gt 0.0371
_refine_ls_shift/su_max 0.043
_refine_ls_shift/su_mean 0.001
_refine_ls_structure_factor_coef Fsqd
_refine_ls_weighting_details 'calc w=1/[\s^2^(Fo^2^)+(0.0654P)^2^+3.5672P] where P=(Fo^2^+2Fc^2^)/3'
_refine_ls_weighting_scheme calc
_refine_ls_wR_factor_gt 0.1105
_refine_ls_wR_factor_ref 0.1151
_reflns_number_gt 1865
_reflns_number_total 2210
_reflns_threshold_expression >2sigma(I)
_cod_data_source_file c1ce05829k.txt
_cod_data_source_block 4
_cod_original_sg_symbol_Hall -C2yc
_cod_original_sg_symbol_H-M C2/c
_cod_original_formula_sum 'C16 H20 N10 O7 Zn2 '
_cod_database_code 7207026

loop_
_symmetry_equiv_pos_as_xyz
'x, y, z'
'-x, y, -z+1/2'
'x+1/2, y+1/2, z'
'-x+1/2, y+1/2, -z+1/2'
'-x, -y, -z'
'x, -y, z-1/2'
'-x+1/2, -y+1/2, -z'
'x+1/2, -y+1/2, z-1/2'

loop_
_atom_site_label
_atom_site_type_symbol
_atom_site_fract_x
_atom_site_fract_y
_atom_site_fract_z
_atom_site_U_iso_or_equiv
_atom_site_adp_type
_atom_site_occupancy
_atom_site_symmetry_multiplicity
_atom_site_calc_flag
_atom_site_refinement_flags
Zn1 Zn 0.23336(3) 0.39258(2) 1.15347(4) 0.03146(18) Uani 1 1 d .
O2 O 0.14095(17) 0.31088(17) 1.0896(3) 0.0497(7) Uani 1 1 d .
C3 C 0.0634(3) 0.3405(2) 0.9999(4) 0.0400(9) Uani 1 1 d .
O1 O 0.0501(2) 0.41099(18) 0.9796(4) 0.0690(10) Uani 1 1 d .
C2 C 0.2089(2) 0.5113(2) 0.8983(4) 0.0323(8) Uani 1 1 d .
N4 N 0.2469(2) 0.44728(17) 0.9849(3) 0.0332(7) Uani 1 1 d .
C4 C -0.0134(2) 0.2831(2) 0.9186(4) 0.0347(8) Uani 1 1 d .
C5 C -0.0987(2) 0.3106(2) 0.8182(4) 0.0383(9) Uani 1 1 d .
H5 H -0.1090 0.3644 0.8006 0.046 Uiso 1 1 calc R
C8 C -0.0005(3) 0.2031(2) 0.9401(5) 0.0498(11) Uani 1 1 d .
H8 H 0.0565 0.1826 1.0069 0.060 Uiso 1 1 calc R
C6 C -0.1687(2) 0.2581(2) 0.7441(4) 0.0391(9) Uani 1 1 d .
H6 H -0.2264 0.2774 0.6774 0.047 Uiso 1 1 calc R
C7 C -0.0738(3) 0.1540(2) 0.8609(5) 0.0491(11) Uani 1 1 d .
H7 H -0.0647 0.0999 0.8753 0.059 Uiso 1 1 calc R
N5 N -0.15704(19) 0.18015(17) 0.7643(3) 0.0356(7) Uani 1 1 d .
N3 N 0.3082(2) 0.4212(2) 0.9454(4) 0.0433(8) Uani 1 1 d .
C1 C 0.1383(3) 0.5604(3) 0.9017(6) 0.0649(14) Uani 1 1 d .
H1A H 0.0890 0.5667 0.7971 0.097 Uiso 1 1 calc R
H1B H 0.1630 0.6111 0.9446 0.097 Uiso 1 1 calc R
H1C H 0.1167 0.5355 0.9654 0.097 Uiso 1 1 calc R
N1 N 0.2461(2) 0.52475(18) 0.8070(3) 0.0352(7) Uani 1 1 d .
N2 N 0.3078(2) 0.4670(2) 0.8394(4) 0.0447(8) Uani 1 1 d .
O1W O 0.4074(3) 0.4145(3) 0.6742(6) 0.1068(15) Uani 1 1 d .
H1WB H 0.4178 0.3649 0.6948 0.160 Uiso 1 1 d R
H1WA H 0.4038 0.4326 0.7525 0.160 Uiso 1 1 d R
O2W O 0.1665(5) 0.7703(4) 0.8806(7) 0.0638(18) Uani 0.50 1 d P
H2WB H 0.2195 0.7538 0.9394 0.096 Uiso 0.50 1 d PR
H2WA H 0.1345 0.7302 0.8379 0.096 Uiso 0.50 1 d PR

loop_
_atom_site_aniso_label
_atom_site_aniso_U_11
_atom_site_aniso_U_22
_atom_site_aniso_U_33
_atom_site_aniso_U_23
_atom_site_aniso_U_13
_atom_site_aniso_U_12
Zn1 0.0249(3) 0.0321(3) 0.0317(3) 0.00038(16) 0.00937(19) -0.00002(16)
O2 0.0251(14) 0.0497(17) 0.0562(17) -0.0006(14) 0.0054(13) -0.0064(12)
C3 0.032(2) 0.045(2) 0.039(2) -0.0036(17) 0.0135(17) -0.0035(17)
O1 0.0473(19) 0.0415(19) 0.090(3) -0.0037(17) 0.0112(18) -0.0091(15)
C2 0.0313(18) 0.0325(19) 0.0334(18) -0.0004(15) 0.0158(15) 0.0005(15)
N4 0.0305(15) 0.0360(16) 0.0333(16) 0.0005(13) 0.0155(13) 0.0023(13)
C4 0.0292(19) 0.0356(19) 0.0364(19) -0.0021(15) 0.0136(16) -0.0024(15)
C5 0.0322(19) 0.0288(18) 0.045(2) 0.0025(16) 0.0114(16) 0.0009(15)
C8 0.0234(19) 0.045(2) 0.059(3) 0.003(2) 0.0033(18) 0.0034(17)
C6 0.0242(18) 0.040(2) 0.040(2) 0.0017(16) 0.0058(16) 0.0011(16)
C7 0.030(2) 0.032(2) 0.063(3) 0.0013(18) 0.0055(19) 0.0007(16)
N5 0.0264(15) 0.0347(16) 0.0377(16) -0.0031(13) 0.0092(13) 0.0000(13)
N3 0.0398(18) 0.0421(18) 0.051(2) 0.0104(16) 0.0243(16) 0.0141(15)
C1 0.068(3) 0.057(3) 0.091(4) 0.028(3) 0.055(3) 0.031(2)
N1 0.0305(16) 0.0359(17) 0.0354(16) 0.0031(13) 0.0130(13) 0.0035(13)
N2 0.0446(19) 0.0475(19) 0.051(2) 0.0103(16) 0.0302(17) 0.0160(16)
O1W 0.111(4) 0.122(4) 0.105(4) 0.009(3) 0.066(3) 0.022(3)
O2W 0.078(5) 0.061(4) 0.042(3) -0.007(3) 0.022(3) 0.014(4)

loop_
_atom_type_symbol
_atom_type_description
_atom_type_scat_dispersion_real
_atom_type_scat_dispersion_imag
_atom_type_scat_source
C C 0.0033 0.0016 'International Tables Vol C Tables 4.2.6.8 and 6.1.1.4'
H H 0.0000 0.0000 'International Tables Vol C Tables 4.2.6.8 and 6.1.1.4'
N N 0.0061 0.0033 'International Tables Vol C Tables 4.2.6.8 and 6.1.1.4'
O O 0.0106 0.0060 'International Tables Vol C Tables 4.2.6.8 and 6.1.1.4'
Zn Zn 0.2839 1.4301 'International Tables Vol C Tables 4.2.6.8 and 6.1.1.4'

loop_
_geom_angle_atom_site_label_1
_geom_angle_atom_site_label_2
_geom_angle_atom_site_label_3
_geom_angle
_geom_angle_site_symmetry_1
_geom_angle_site_symmetry_3
O2 Zn1 N1 121.33(12) . 6_566
O2 Zn1 N4 117.46(12) . .
N1 Zn1 N4 106.26(12) 6_566 .
O2 Zn1 N5 96.75(12) . 8_556
N1 Zn1 N5 106.79(12) 6_566 8_556
N4 Zn1 N5 106.31(12) . 8_556
C3 O2 Zn1 109.5(3) . .
O1 C3 O2 123.2(4) . .
O1 C3 C4 120.6(3) . .
O2 C3 C4 116.2(3) . .
N4 C2 N1 108.9(3) . .
N4 C2 C1 126.4(3) . .
N1 C2 C1 124.7(3) . .
C2 N4 N3 106.7(3) . .
C2 N4 Zn1 133.5(2) . .
N3 N4 Zn1 119.7(2) . .
C5 C4 C8 118.7(4) . .
C5 C4 C3 119.5(3) . .
C8 C4 C3 121.8(3) . .
C4 C5 C6 119.4(3) . .
C4 C5 H5 120.3 . .
C6 C5 H5 120.3 . .
C4 C8 C7 118.7(4) . .
C4 C8 H8 120.7 . .
C7 C8 H8 120.7 . .
N5 C6 C5 122.5(3) . .
N5 C6 H6 118.7 . .
C5 C6 H6 118.7 . .
N5 C7 C8 123.1(4) . .
N5 C7 H7 118.4 . .
C8 C7 H7 118.4 . .
C7 N5 C6 117.6(3) . .
C7 N5 Zn1 123.1(3) . 8_455
C6 N5 Zn1 119.3(2) . 8_455
N2 N3 N4 109.0(3) . .
C2 C1 H1A 109.5 . .
C2 C1 H1B 109.5 . .
H1A C1 H1B 109.5 . .
C2 C1 H1C 109.5 . .
H1A C1 H1C 109.5 . .
H1B C1 H1C 109.5 . .
C2 N1 N2 106.2(3) . .
C2 N1 Zn1 135.2(2) . 6_565
N2 N1 Zn1 118.5(2) . 6_565
N3 N2 N1 109.1(3) . .
H1WB O1W H1WA 103.7 . .
H2WB O2W H2WA 106.5 . .

loop_
_geom_bond_atom_site_label_1
_geom_bond_atom_site_label_2
_geom_bond_distance
_geom_bond_site_symmetry_2
Zn1 O2 1.951(3) .
Zn1 N1 1.989(3) 6_566
Zn1 N4 2.000(3) .
Zn1 N5 2.044(3) 8_556
O2 C3 1.273(5) .
C3 O1 1.216(5) .
C3 C4 1.506(5) .
C2 N4 1.336(5) .
C2 N1 1.338(4) .
C2 C1 1.468(5) .
N4 N3 1.345(4) .
C4 C5 1.372(5) .
C4 C8 1.376(6) .
C5 C6 1.373(5) .
C5 H5 0.9300 .
C8 C7 1.377(5) .
C8 H8 0.9300 .
C6 N5 1.340(5) .
C6 H6 0.9300 .
C7 N5 1.333(5) .
C7 H7 0.9300 .
N5 Zn1 2.044(3) 8_455
N3 N2 1.294(5) .
C1 H1A 0.9600 .
C1 H1B 0.9600 .
C1 H1C 0.9600 .
N1 N2 1.352(4) .
N1 Zn1 1.989(3) 6_565
O1W H1WB 0.8639 .
O1W H1WA 0.8551 .
O2W H2WB 0.8426 .
O2W H2WA 0.8431 .
